data_2102362
loop_
_publ_author_name
'Marsh, Richard E.'

_publ_section_title
;
 Space group <i>Cc</i>: an update
;
_journal_issue 2
_journal_name_full 'Acta Crystallographica Section B'
_journal_page_first 252
_journal_page_last 253
_journal_paper_doi 10.1107/S0108768104003878
_journal_volume 60
_journal_year 2004
_chemical_formula_moiety 'C36 H64 Se2 Si4, C6 D6'
_chemical_formula_sum 'C42 H64 D6 Se2 Si4'
_space_group_crystal_system monoclinic
_space_group_IT_number 15
_space_group_name_Hall '-C 2yc'
_space_group_name_H-M_alt 'C 1 2/c 1'
_audit_creation_method CRYM
_cell_angle_alpha 90
_cell_angle_beta 108.12
_cell_angle_gamma 90
_cell_formula_units_Z 4
_cell_length_a 14.5790
_cell_length_b 20.0840
_cell_length_c 16.3010
_cell_volume 4536.302
_cod_data_source_file bk0142.cif
_cod_data_source_block IFUYIR
_cod_depositor_comments
;
 Updating space group information and adding the symmetry operation list.

 Antanas Vaitkus,
 2018-06-14

 Adding the _cell_formula_units_Z data item.

 Antanas Vaitkus,
 2017-08-05

  Added moiety chemical formula from Marsh (2004) paper.
  The summary chemical formula is calculated from moiety formula using
  AdHocParser
  (svn://www.crystallography.net/cod-tools/trunk/Formulae/AdHocParser.yp,
  revision 1441.)

  Andrius Merkys
  2013-11-11
;
_cod_original_sg_symbol_H-M C2/c
_cod_database_code 2102362

loop_
_space_group_symop_id
_space_group_symop_operation_xyz
1 x,y,z
2 -x,y,-z+1/2
3 -x,-y,-z
4 x,-y,z+1/2
5 x+1/2,y+1/2,z
6 -x+1/2,y+1/2,-z+1/2
7 -x+1/2,-y+1/2,-z
8 x+1/2,-y+1/2,z+1/2

loop_
_atom_site_label
_atom_site_type_symbol
_atom_site_fract_x
_atom_site_fract_y
_atom_site_fract_z
Se1 Se 0.47684 0.02194 -0.10767
Si1 Si 0.56905 -0.05385 -0.01000
Si3 Si 0.74000 -0.04535 0.01195
C1 C 0.80470 -0.09045 0.11965
C2 C 0.81325 -0.04700 0.19925
H1 H 0.75105 -0.03245 0.19780
H2 H 0.85265 -0.00960 0.19885
H3 H 0.84130 -0.07200 0.25070
C3 C 0.74685 -0.15250 0.12840
H4 H 0.73595 -0.17985 0.07805
H5 H 0.68595 -0.13920 0.13435
H6 H 0.78255 -0.17725 0.17855
C4 C 0.90800 -0.11230 0.12545
H7 H 0.94510 -0.07480 0.11950
H8 H 0.90535 -0.14310 0.08095
H9 H 0.93780 -0.13260 0.17955
C5 C 0.76075 -0.09030 -0.08580
C6 C 0.68325 -0.06810 -0.16995
H10 H 0.62205 -0.07995 -0.16805
H11 H 0.69390 -0.08870 -0.21770
H12 H 0.68575 -0.02205 -0.17625
C7 C 0.75055 -0.16605 -0.08065
H13 H 0.80080 -0.18305 -0.03225
H14 H 0.75540 -0.18600 -0.13240
H15 H 0.68935 -0.17655 -0.07415
C8 C 0.86095 -0.07650 -0.09525
H16 H 0.91020 -0.08835 -0.04345
H17 H 0.86665 -0.03040 -0.10630
H18 H 0.86815 -0.10195 -0.14190
C9 C 0.77605 0.04720 0.01635
C10 C 0.73040 0.08720 0.07445
H19 H 0.66215 0.08150 0.05470
H20 H 0.74530 0.13325 0.07235
H21 H 0.75525 0.07175 0.13240
C11 C 0.74160 0.08100 -0.07315
H22 H 0.67345 0.07495 -0.09750
H23 H 0.77385 0.06160 -0.11015
H24 H 0.75620 0.12740 -0.06705
C12 C 0.88685 0.05680 0.05220
H25 H 0.91705 0.03475 0.01535
H26 H 0.91020 0.03835 0.10895
H27 H 0.90195 0.10325 0.05445
C13 C 0.51345 -0.13775 -0.04450
C14 C 0.50360 -0.18445 0.01440
H28 H 0.52835 -0.17475 0.07250
C15 C 0.45970 -0.24535 -0.01070
H29 H 0.45380 -0.27515 0.03085
C16 C 0.42420 -0.26170 -0.09725
H30 H 0.39540 -0.30280 -0.11465
C17 C 0.43220 -0.21630 -0.15655
H31 H 0.40830 -0.22635 -0.21505
C18 C 0.47545 -0.15570 -0.13095
H32 H 0.47920 -0.12555 -0.17280
C37 C 0.50000 -0.17870 0.25000
D1 D 0.50000 -0.13250 0.25000
C38 C 0.40815 -0.21180 0.22560
D2 D 0.34995 -0.18885 0.21060
C39 C 0.41315 -0.28400 0.22575
D3 D 0.35625 -0.30850 0.20880
C40 C 0.50000 -0.31710 0.25000
D4 D 0.50000 -0.36330 0.25000
